data_1575380
loop_
_publ_author_name
'Hensiek, Nicola'
'Duwe, Dario'
'Arrowsmith, Merle'
'Michel, Maximilian'
'Braunschweig, Holger'

_publ_section_title
;
 Atom-efficient synthesis of BN-heterocycles from oligoboranes and
 isonitriles.
;
_journal_issue 76
_journal_name_full 'Chemical communications (Cambridge, England)'
_journal_page_first 14721
_journal_page_last 14724
_journal_paper_doi 10.1039/d5cc03752b
_journal_volume 61
_journal_year 2025
_chemical_formula_moiety 'C21 H45 B4 N7'
_chemical_formula_sum 'C21 H45 B4 N7'
_chemical_formula_weight 438.88
_chemical_name_systematic 2
_chemical_properties_physical Air-sensitive,Moisture-sensitive,Heat-sensitive
_space_group_crystal_system monoclinic
_space_group_IT_number 14
_space_group_name_Hall '-P 2ybc'
_space_group_name_H-M_alt 'P 1 21/c 1'
_atom_sites_solution_hydrogens geom
_audit_creation_method 'CIF-fill 1.2y (K.Radacki, 2005-22)'
_audit_update_record
;
2025-07-01 deposited with the CCDC.	2025-08-12 downloaded from the CCDC.
;
_cell_angle_alpha 90
_cell_angle_beta 115.4750(10)
_cell_angle_gamma 90
_cell_formula_units_Z 4
_cell_length_a 9.82380(10)
_cell_length_b 35.3927(2)
_cell_length_c 8.66360(10)
_cell_measurement_reflns_used 39005
_cell_measurement_temperature 100(2)
_cell_measurement_theta_max 73.8100
_cell_measurement_theta_min 4.9620
_cell_volume 2719.38(5)
_computing_cell_refinement 'CrysAlisPro 1.171.41.112a (Rigaku OD, 2021)'
_computing_data_collection 'CrysAlisPro 1.171.41.112a (Rigaku OD, 2021)'
_computing_data_reduction 'CrysAlisPro 1.171.41.112a (Rigaku OD, 2021)'
_computing_molecular_graphics 'ShelXLe (Huebschle et all, 2011)'
_computing_publication_material 'SHELXL-2018/3 (Sheldrick, 2018)'
_computing_structure_refinement 'SHELXL-2018/3 (Sheldrick, 2018)'
_computing_structure_solution 'SHELXT (Sheldrick, 2014)'
_diffrn_ambient_environment N~2~
_diffrn_ambient_temperature 100.00(10)
_diffrn_detector HPA
_diffrn_detector_area_resol_mean 10.0
_diffrn_detector_type 'HyPix Arc150'
_diffrn_measured_fraction_theta_full 0.999
_diffrn_measured_fraction_theta_max 0.982
_diffrn_measurement_details
;
 List of Runs (angles in degrees, time in seconds):
 
   # Type    Start    End  Width  t~exp~   \w     \q     \k     \f   Frames
 --------------------------------------------------------------------------
   1  \w     40.00  72.00   0.50    0.20    --   36.00  76.00-178.18   64
   2  \w     45.00  77.00   0.50    0.20    --   36.00  63.00  -0.89   64
   3  \w     61.00  93.00   0.50    0.20    --   52.00  62.00  95.03   64
   4  \w     87.00 122.00   0.50    0.20    --   76.07  45.00 122.13   70
   5  \w     33.00 109.00   0.50    0.20    --   65.37  11.00 114.00  152
   6  \w     39.00 115.00   0.50    0.20    --   71.48  11.00 114.00  152
   7  \w     45.00 121.00   0.50    0.20    --   76.87  11.00 114.00  152
   8  \w     28.00 103.00   0.50    0.20    --   65.37   0.00  30.00  150
   9  \w     28.00 103.00   0.50    0.20    --   65.37   0.00 -60.00  150
  10  \w    -71.00 -40.00   0.50    0.20    --  -32.00 -67.00  10.31   62
  11  \w    -81.00 -49.00   0.50    0.20    --  -44.00 -73.00 121.19   64
  12  \w    -73.00 -42.00   0.50    0.20    --  -36.00 -72.00  58.80   62
  13  \w    -69.00 -38.00   0.50    0.20    --  -32.00 -72.00 -52.18   62
  14  \w    -63.00 -32.00   0.50    0.20    --  -28.00 -76.00-117.82   62
  15  \w     28.00  74.00   0.50    0.20    --   65.37 -95.00   0.00   92
  16  \w     22.00  94.00   0.50    0.20    --   65.37-126.00   0.00  144
  17  \w     33.00 106.00   0.50    0.20    --   76.87-126.00  30.00  146
  18  \w     33.00 106.00   0.50    0.20    --   76.87-126.00 120.00  146
  19  \w     33.00 106.00   0.50    0.20    --   76.87-126.00  60.00  146
  20  \w     33.00 106.00   0.50    0.20    --   76.87-126.00 150.00  146
  21  \w     28.00 100.00   0.50    0.20    --   71.48-126.00-180.00  144
  22  \w     33.00 106.00   0.50    0.20    --   76.87-126.00-180.00  146
  23  \w     33.00 106.00   0.50    0.20    --   76.87-126.00-150.00  146
  24  \w     33.00 106.00   0.50    0.20    --   76.87-126.00 -90.00  146
  25  \w     28.00  74.00   0.50    0.20    --   65.37 -95.00 150.00   92
  26  \w     34.00  80.00   0.50    0.20    --   71.48 -95.00  90.00   92
  27  \w     28.00  74.00   0.50    0.20    --   65.37 -95.00  60.00   92
  28  \w     14.00  42.00   0.50    0.20    --   16.00  86.00  96.32   56
  29  \w     14.00  41.00   0.50    0.20    --   20.00  92.00 169.09   54
  30  \w   -102.00 -30.00   0.50    0.20    --  -73.64 126.00 150.00  144
  31  \w   -105.00 -32.00   0.50    0.20    --  -75.90 126.00   0.00  146
  32  \w    -42.00 -15.00   0.50    0.20    --  -12.00 128.00 120.81   54
  33  \w     -4.00  22.00   0.50    0.20    --    8.00 100.00 -23.07   52
  34  \w    -94.00 -22.00   0.50    0.20    --  -65.34 126.00-150.00  144
  35  \w   -105.00 -32.00   0.50    0.20    --  -75.90 126.00-180.00  146
  36  \w   -105.00 -32.00   0.50    0.20    --  -75.90 126.00-120.00  146
  37  \w   -117.00 -41.00   0.50    0.20    --  -73.64 -11.00 -58.00  152
  38  \w   -100.00 -68.00   0.50    0.20    --  -64.00 -75.00  59.46   64
  39  \w   -100.00 -69.00   0.50    0.20    --  -64.00 -74.00 -43.91   62
  40  \w   -103.00 -72.00   0.50    0.20    --  -64.00 -67.00  12.61   62
  41  \w   -100.00 -68.00   0.50    0.20    --  -64.00 -75.00 -72.22   64
  42  \w    -88.00 -57.00   0.50    0.20    --  -52.00 -74.00-122.00   62
  43  \w    -94.00 -63.00   0.50    0.20    --  -56.00 -71.00-152.71   62
  44  \w   -117.00 -86.00   0.50    0.20    --  -77.32 -65.00-153.33   62
  45  \w   -117.00 -86.00   0.50    0.20    --  -77.32 -65.00-117.12   62
  46  \w   -122.00 -88.00   0.50    0.20    --  -77.32 -47.00-101.97   68
  47  \w   -118.00 -83.00   0.50    0.20    --  -72.00 -44.00 -60.78   70
  48  \w   -109.00 -33.00   0.50    0.20    --  -65.34 -11.00 -58.00  152
  49  \w   -119.00 -43.00   0.50    0.20    --  -75.90 -11.00 -58.00  152
  50  \w   -109.00 -75.00   0.50    0.20    --  -64.00 -46.00 106.71   68
  51  \w   -120.00 -88.00   0.50    0.20    --  -77.32 -55.00 162.89   64
  52  \w   -113.00 -81.00   0.50    0.20    --  -72.00 -62.00 178.89   64

;
_diffrn_measurement_device 'four-circle diffractometer'
_diffrn_measurement_device_type 'Rigaku XtaLAB Synergy-R'
_diffrn_measurement_method '\w scans'
_diffrn_radiation_monochromator 'multi-layer mirror'
_diffrn_radiation_type CuK\a
_diffrn_radiation_wavelength 1.54184
_diffrn_reflns_av_R_equivalents 0.0219
_diffrn_reflns_av_unetI/netI 0.0101
_diffrn_reflns_Laue_measured_fraction_full 0.999
_diffrn_reflns_Laue_measured_fraction_max 0.982
_diffrn_reflns_limit_h_max 12
_diffrn_reflns_limit_h_min -12
_diffrn_reflns_limit_k_max 43
_diffrn_reflns_limit_k_min -37
_diffrn_reflns_limit_l_max 10
_diffrn_reflns_limit_l_min -10
_diffrn_reflns_number 63499
_diffrn_reflns_point_group_measured_fraction_full 0.999
_diffrn_reflns_point_group_measured_fraction_max 0.982
_diffrn_reflns_theta_full 67.684
_diffrn_reflns_theta_max 74.271
_diffrn_reflns_theta_min 2.497
_diffrn_source 'rotating-anode X-ray tube'
_diffrn_source_type 'PhotonJet R X-ray Source'
_exptl_absorpt_coefficient_mu 0.485
_exptl_absorpt_correction_T_max 1.00000
_exptl_absorpt_correction_T_min 0.83746
_exptl_absorpt_correction_type multi-scan
_exptl_absorpt_process_details
;
CrysAlisPro 1.171.41.112a (Rigaku Oxford Diffraction, 2021) Empirical 
absorption correction using spherical harmonics, implemented in SCALE3 
ABSPACK scaling algorithm.
;
_exptl_crystal_colour colourless
_exptl_crystal_density_diffrn 1.072
_exptl_crystal_description block
_exptl_crystal_F_000 960
_exptl_crystal_recrystallization_method 'Re-crystallisation from solvent: pentane'
_exptl_crystal_size_max 0.198
_exptl_crystal_size_mid 0.164
_exptl_crystal_size_min 0.078
_refine_diff_density_max 0.279
_refine_diff_density_min -0.158
_refine_diff_density_rms 0.033
_refine_ls_extinction_method none
_refine_ls_goodness_of_fit_ref 1.040
_refine_ls_hydrogen_treatment constr
_refine_ls_matrix_type full
_refine_ls_number_parameters 303
_refine_ls_number_reflns 5454
_refine_ls_number_restraints 0
_refine_ls_restrained_S_all 1.040
_refine_ls_R_factor_all 0.0373
_refine_ls_R_factor_gt 0.0346
_refine_ls_shift/su_max 0.001
_refine_ls_shift/su_mean 0.000
_refine_ls_structure_factor_coef Fsqd
_refine_ls_weighting_details 'w=1/[\s^2^(Fo^2^)+(0.0460P)^2^+0.7303P] where P=(Fo^2^+2Fc^2^)/3'
_refine_ls_weighting_scheme calc
_refine_ls_wR_factor_gt 0.0908
_refine_ls_wR_factor_ref 0.0926
_reflns_Friedel_coverage 0.000
_reflns_number_gt 5010
_reflns_number_total 5454
_reflns_threshold_expression 'I > 2\s(I)'
_cod_data_source_file d5cc03752b2.cif
_cod_data_source_block MaMi072_NiHe_a
_cod_depositor_comments 'Adding full bibliography for 1575379--1575386.cif.'
_cod_original_sg_symbol_H-M 'P 21/c'
_cod_database_code 1575380
_shelx_shelxl_version_number 2018/3
_shelx_space_group_comment
;
The symmetry employed for this shelxl refinement is uniquely defined
by the following loop, which should always be used as a source of
symmetry information in preference to the above space-group names.
They are only intended as comments.
;
_shelx_estimated_absorpt_t_min 0.909
_shelx_estimated_absorpt_t_max 0.962

loop_
_space_group_symop_operation_xyz
'x, y, z'
'-x, y+1/2, -z+1/2'
'-x, -y, -z'
'x, -y-1/2, z-1/2'

loop_
_atom_site_label
_atom_site_type_symbol
_atom_site_fract_x
_atom_site_fract_y
_atom_site_fract_z
_atom_site_U_iso_or_equiv
_atom_site_adp_type
_atom_site_occupancy
_atom_site_site_symmetry_order
_atom_site_calc_flag
_atom_site_refinement_flags_posn
_atom_site_refinement_flags_adp
_atom_site_refinement_flags_occupancy
_atom_site_disorder_assembly
_atom_site_disorder_group
N1 N 0.80024(9) 0.43707(2) 0.29589(11) 0.02368(18) Uani 1 1 d . . . . .
N2 N 0.77233(9) 0.37409(2) 0.15856(10) 0.02174(18) Uani 1 1 d . . . . .
N3 N 0.42358(9) 0.40517(2) 0.15904(10) 0.02223(18) Uani 1 1 d . . . . .
N4 N 0.64224(8) 0.37899(2) 0.59634(10) 0.01952(17) Uani 1 1 d . . . . .
N5 N 0.62277(9) 0.29516(2) 0.46215(11) 0.02339(18) Uani 1 1 d . . . . .
N6 N 0.27978(9) 0.32277(2) 0.49552(11) 0.02372(18) Uani 1 1 d . . . . .
N8 N 0.23488(9) 0.30121(3) 0.20264(12) 0.0276(2) Uani 1 1 d . . . . .
C1 C 0.95689(13) 0.44417(3) 0.33279(16) 0.0352(3) Uani 1 1 d . . . . .
H1A H 1.007407 0.420155 0.335182 0.053 Uiso 1 1 calc R U . . .
H1B H 1.007284 0.456649 0.444183 0.053 Uiso 1 1 calc R U . . .
H1C H 0.961666 0.460506 0.243911 0.053 Uiso 1 1 calc R U . . .
C2 C 0.72773(12) 0.47056(3) 0.32340(14) 0.0288(2) Uani 1 1 d . . . . .
H2A H 0.628356 0.463772 0.315901 0.043 Uiso 1 1 calc R U . . .
H2B H 0.715944 0.489478 0.235925 0.043 Uiso 1 1 calc R U . . .
H2C H 0.790022 0.481006 0.436897 0.043 Uiso 1 1 calc R U . . .
C3 C 0.85717(13) 0.38227(3) 0.05935(14) 0.0301(2) Uani 1 1 d . . . . .
H3A H 0.864516 0.409682 0.048972 0.045 Uiso 1 1 calc R U . . .
H3B H 0.805295 0.371106 -0.054813 0.045 Uiso 1 1 calc R U . . .
H3C H 0.958638 0.371498 0.117331 0.045 Uiso 1 1 calc R U . . .
C4 C 0.70795(11) 0.33636(3) 0.12196(13) 0.0260(2) Uani 1 1 d . . . . .
H4A H 0.646316 0.332160 0.184196 0.039 Uiso 1 1 calc R U . . .
H4B H 0.789279 0.317636 0.158090 0.039 Uiso 1 1 calc R U . . .
H4C H 0.644848 0.333844 -0.001105 0.039 Uiso 1 1 calc R U . . .
C5 C 0.40199(12) 0.42571(3) 0.00408(13) 0.0298(2) Uani 1 1 d . . . . .
H5A H 0.499362 0.428752 -0.000451 0.045 Uiso 1 1 calc R U . . .
H5B H 0.358972 0.450644 0.005032 0.045 Uiso 1 1 calc R U . . .
H5C H 0.333151 0.411528 -0.096368 0.045 Uiso 1 1 calc R U . . .
C6 C 0.28071(11) 0.39982(3) 0.17055(13) 0.0261(2) Uani 1 1 d . . . . .
H6A H 0.299366 0.387226 0.278561 0.039 Uiso 1 1 calc R U . . .
H6B H 0.213366 0.384197 0.074698 0.039 Uiso 1 1 calc R U . . .
H6C H 0.233587 0.424451 0.166104 0.039 Uiso 1 1 calc R U . . .
C7 C 0.57954(9) 0.36776(3) 0.43829(12) 0.01824(19) Uani 1 1 d . . . . .
C8 C 0.78552(11) 0.29890(3) 0.52194(15) 0.0302(2) Uani 1 1 d . . . . .
H8A H 0.810263 0.325189 0.509011 0.045 Uiso 1 1 calc R U . . .
H8B H 0.819158 0.282405 0.454277 0.045 Uiso 1 1 calc R U . . .
H8C H 0.836445 0.291635 0.642669 0.045 Uiso 1 1 calc R U . . .
C9 C 0.57980(13) 0.25569(3) 0.46234(16) 0.0325(2) Uani 1 1 d . . . . .
H9A H 0.469764 0.253795 0.415663 0.049 Uiso 1 1 calc R U . . .
H9B H 0.625212 0.246002 0.579716 0.049 Uiso 1 1 calc R U . . .
H9C H 0.615552 0.240777 0.391789 0.049 Uiso 1 1 calc R U . . .
C10 C 0.38387(12) 0.32702(3) 0.67484(13) 0.0290(2) Uani 1 1 d . . . . .
H10A H 0.487722 0.325019 0.687716 0.044 Uiso 1 1 calc R U . . .
H10B H 0.365023 0.307116 0.741872 0.044 Uiso 1 1 calc R U . . .
H10C H 0.369006 0.351797 0.715758 0.044 Uiso 1 1 calc R U . . .
C11 C 0.12571(12) 0.32987(3) 0.46867(16) 0.0338(3) Uani 1 1 d . . . . .
H11A H 0.060635 0.331644 0.345793 0.051 Uiso 1 1 calc R U . . .
H11B H 0.121337 0.353653 0.524315 0.051 Uiso 1 1 calc R U . . .
H11C H 0.091084 0.309121 0.517755 0.051 Uiso 1 1 calc R U . . .
C12 C 0.27769(13) 0.30175(4) 0.06153(15) 0.0387(3) Uani 1 1 d . . . . .
H12A H 0.371619 0.316027 0.095095 0.058 Uiso 1 1 calc R U . . .
H12B H 0.197675 0.313798 -0.038037 0.058 Uiso 1 1 calc R U . . .
H12C H 0.292624 0.275805 0.032431 0.058 Uiso 1 1 calc R U . . .
C13 C 0.09642(12) 0.27998(4) 0.15890(17) 0.0386(3) Uani 1 1 d . . . . .
H13A H 0.083256 0.274923 0.262869 0.058 Uiso 1 1 calc R U . . .
H13B H 0.102114 0.256007 0.105402 0.058 Uiso 1 1 calc R U . . .
H13C H 0.010586 0.294720 0.078945 0.058 Uiso 1 1 calc R U . . .
C14 C 0.69685(10) 0.41630(3) 0.64674(11) 0.01959(19) Uani 1 1 d . . . . .
C15 C 0.60188(11) 0.44437(3) 0.66109(12) 0.0224(2) Uani 1 1 d . . . . .
C16 C 0.66552(12) 0.47861(3) 0.73876(13) 0.0270(2) Uani 1 1 d . . . . .
H16 H 0.602240 0.497746 0.749319 0.032 Uiso 1 1 calc R U . . .
C17 C 0.81885(12) 0.48526(3) 0.80070(14) 0.0289(2) Uani 1 1 d . . . . .
H17 H 0.860434 0.508596 0.854544 0.035 Uiso 1 1 calc R U . . .
C18 C 0.91128(11) 0.45753(3) 0.78341(13) 0.0258(2) Uani 1 1 d . . . . .
H18 H 1.016145 0.462296 0.823573 0.031 Uiso 1 1 calc R U . . .
C19 C 0.85304(11) 0.42293(3) 0.70841(12) 0.0215(2) Uani 1 1 d . . . . .
C20 C 0.43465(11) 0.43794(3) 0.59645(14) 0.0262(2) Uani 1 1 d . . . . .
H20A H 0.394893 0.454481 0.658121 0.039 Uiso 1 1 calc R U . . .
H20B H 0.416098 0.411507 0.615265 0.039 Uiso 1 1 calc R U . . .
H20C H 0.384259 0.443641 0.473933 0.039 Uiso 1 1 calc R U . . .
C21 C 0.95428(11) 0.39246(3) 0.69574(13) 0.0245(2) Uani 1 1 d . . . . .
H21A H 1.058516 0.401634 0.744249 0.037 Uiso 1 1 calc R U . . .
H21B H 0.922415 0.385739 0.575430 0.037 Uiso 1 1 calc R U . . .
H21C H 0.947922 0.370146 0.759281 0.037 Uiso 1 1 calc R U . . .
B1 B 0.72274(12) 0.40188(3) 0.24257(13) 0.0200(2) Uani 1 1 d . . . . .
B2 B 0.56560(12) 0.39275(3) 0.27786(13) 0.0194(2) Uani 1 1 d . . . . .
B3 B 0.51966(12) 0.32501(3) 0.42098(13) 0.0198(2) Uani 1 1 d . . . . .
B4 B 0.33188(12) 0.31568(3) 0.36764(15) 0.0215(2) Uani 1 1 d . . . . .

loop_
_atom_site_aniso_label
_atom_site_aniso_U_11
_atom_site_aniso_U_22
_atom_site_aniso_U_33
_atom_site_aniso_U_23
_atom_site_aniso_U_13
_atom_site_aniso_U_12
N1 0.0230(4) 0.0214(4) 0.0282(4) 0.0006(3) 0.0125(3) -0.0029(3)
N2 0.0204(4) 0.0240(4) 0.0222(4) -0.0001(3) 0.0105(3) -0.0017(3)
N3 0.0182(4) 0.0255(4) 0.0214(4) 0.0017(3) 0.0070(3) 0.0002(3)
N4 0.0173(4) 0.0189(4) 0.0219(4) 0.0002(3) 0.0079(3) -0.0004(3)
N5 0.0191(4) 0.0186(4) 0.0328(4) -0.0001(3) 0.0115(3) -0.0011(3)
N6 0.0189(4) 0.0257(4) 0.0286(4) 0.0027(3) 0.0121(3) 0.0014(3)
N8 0.0187(4) 0.0315(5) 0.0326(5) -0.0088(4) 0.0112(4) -0.0062(3)
C1 0.0289(6) 0.0321(6) 0.0480(7) -0.0039(5) 0.0199(5) -0.0112(4)
C2 0.0350(6) 0.0202(5) 0.0327(5) 0.0018(4) 0.0160(5) -0.0005(4)
C3 0.0334(5) 0.0350(6) 0.0282(5) 0.0032(4) 0.0193(5) 0.0012(4)
C4 0.0236(5) 0.0263(5) 0.0281(5) -0.0062(4) 0.0111(4) -0.0032(4)
C5 0.0245(5) 0.0374(6) 0.0236(5) 0.0065(4) 0.0068(4) 0.0018(4)
C6 0.0174(4) 0.0310(5) 0.0276(5) 0.0025(4) 0.0074(4) 0.0027(4)
C7 0.0120(4) 0.0200(4) 0.0229(4) 0.0002(3) 0.0076(3) 0.0015(3)
C8 0.0189(5) 0.0256(5) 0.0436(6) -0.0004(4) 0.0109(4) 0.0030(4)
C9 0.0314(5) 0.0192(5) 0.0496(7) 0.0013(4) 0.0201(5) 0.0001(4)
C10 0.0294(5) 0.0330(6) 0.0274(5) 0.0040(4) 0.0150(4) 0.0016(4)
C11 0.0249(5) 0.0400(6) 0.0425(6) 0.0055(5) 0.0201(5) 0.0069(4)
C12 0.0290(6) 0.0540(7) 0.0328(6) -0.0171(5) 0.0131(5) -0.0069(5)
C13 0.0225(5) 0.0380(6) 0.0515(7) -0.0142(5) 0.0122(5) -0.0107(4)
C14 0.0217(5) 0.0194(4) 0.0174(4) 0.0013(3) 0.0081(4) -0.0014(3)
C15 0.0240(5) 0.0220(5) 0.0216(5) 0.0012(4) 0.0104(4) 0.0001(4)
C16 0.0320(5) 0.0215(5) 0.0302(5) -0.0022(4) 0.0159(4) 0.0006(4)
C17 0.0342(6) 0.0223(5) 0.0308(5) -0.0066(4) 0.0146(5) -0.0073(4)
C18 0.0235(5) 0.0272(5) 0.0255(5) -0.0026(4) 0.0093(4) -0.0065(4)
C19 0.0217(5) 0.0235(5) 0.0185(4) 0.0006(4) 0.0079(4) -0.0018(4)
C20 0.0237(5) 0.0244(5) 0.0315(5) -0.0004(4) 0.0128(4) 0.0025(4)
C21 0.0181(4) 0.0277(5) 0.0255(5) -0.0008(4) 0.0072(4) -0.0010(4)
B1 0.0182(5) 0.0221(5) 0.0178(5) 0.0033(4) 0.0060(4) -0.0001(4)
B2 0.0194(5) 0.0179(5) 0.0202(5) -0.0030(4) 0.0077(4) -0.0014(4)
B3 0.0184(5) 0.0212(5) 0.0203(5) -0.0013(4) 0.0087(4) -0.0017(4)
B4 0.0184(5) 0.0173(5) 0.0292(6) 0.0007(4) 0.0107(4) -0.0007(4)

loop_
_atom_type_symbol
_atom_type_description
_atom_type_scat_dispersion_real
_atom_type_scat_dispersion_imag
_atom_type_scat_source
C C 0.0181 0.0091 'International Tables Vol C Tables 4.2.6.8 and 6.1.1.4'
H H 0.0000 0.0000 'International Tables Vol C Tables 4.2.6.8 and 6.1.1.4'
B B 0.0090 0.0039 'International Tables Vol C Tables 4.2.6.8 and 6.1.1.4'
N N 0.0311 0.0180 'International Tables Vol C Tables 4.2.6.8 and 6.1.1.4'

loop_
_exptl_crystal_face_index_h
_exptl_crystal_face_index_k
_exptl_crystal_face_index_l
_exptl_crystal_face_perp_dist
2 -1 -2 0.0717
1 -1 -1 0.0589
-1 2 1 0.0879
0 1 0 0.0796
-1 0 0 0.0585
0 -2 0 0.0532
1 1 0 0.0250
1 -1 1 0.0358
-1 1 -1 0.0826
0 -2 -1 0.0923
0 2 1 0.0718
-2 -2 1 0.0637
-1 -1 0 0.0450

loop_
_geom_angle_atom_site_label_1
_geom_angle_atom_site_label_2
_geom_angle_atom_site_label_3
_geom_angle
_geom_angle_site_symmetry_1
_geom_angle_site_symmetry_3
_geom_angle_publ_flag
B1 N1 C1 126.07(9) . . ?
B1 N1 C2 122.21(8) . . ?
C1 N1 C2 111.71(8) . . ?
B1 N2 C4 122.16(8) . . ?
B1 N2 C3 124.72(8) . . ?
C4 N2 C3 111.02(8) . . ?
B2 N3 C5 122.45(8) . . ?
B2 N3 C6 126.24(8) . . ?
C5 N3 C6 111.30(8) . . ?
C7 N4 C14 123.59(8) . . ?
B3 N5 C8 125.75(8) . . ?
B3 N5 C9 123.01(8) . . ?
C8 N5 C9 111.09(8) . . ?
B4 N6 C11 127.10(9) . . ?
B4 N6 C10 121.66(8) . . ?
C11 N6 C10 111.04(8) . . ?
B4 N8 C12 121.79(8) . . ?
B4 N8 C13 126.33(9) . . ?
C12 N8 C13 111.35(9) . . ?
N1 C1 H1A 109.5 . . ?
N1 C1 H1B 109.5 . . ?
H1A C1 H1B 109.5 . . ?
N1 C1 H1C 109.5 . . ?
H1A C1 H1C 109.5 . . ?
H1B C1 H1C 109.5 . . ?
N1 C2 H2A 109.5 . . ?
N1 C2 H2B 109.5 . . ?
H2A C2 H2B 109.5 . . ?
N1 C2 H2C 109.5 . . ?
H2A C2 H2C 109.5 . . ?
H2B C2 H2C 109.5 . . ?
N2 C3 H3A 109.5 . . ?
N2 C3 H3B 109.5 . . ?
H3A C3 H3B 109.5 . . ?
N2 C3 H3C 109.5 . . ?
H3A C3 H3C 109.5 . . ?
H3B C3 H3C 109.5 . . ?
N2 C4 H4A 109.5 . . ?
N2 C4 H4B 109.5 . . ?
H4A C4 H4B 109.5 . . ?
N2 C4 H4C 109.5 . . ?
H4A C4 H4C 109.5 . . ?
H4B C4 H4C 109.5 . . ?
N3 C5 H5A 109.5 . . ?
N3 C5 H5B 109.5 . . ?
H5A C5 H5B 109.5 . . ?
N3 C5 H5C 109.5 . . ?
H5A C5 H5C 109.5 . . ?
H5B C5 H5C 109.5 . . ?
N3 C6 H6A 109.5 . . ?
N3 C6 H6B 109.5 . . ?
H6A C6 H6B 109.5 . . ?
N3 C6 H6C 109.5 . . ?
H6A C6 H6C 109.5 . . ?
H6B C6 H6C 109.5 . . ?
N4 C7 B2 124.77(8) . . ?
N4 C7 B3 112.03(8) . . ?
B2 C7 B3 123.18(8) . . ?
N5 C8 H8A 109.5 . . ?
N5 C8 H8B 109.5 . . ?
H8A C8 H8B 109.5 . . ?
N5 C8 H8C 109.5 . . ?
H8A C8 H8C 109.5 . . ?
H8B C8 H8C 109.5 . . ?
N5 C9 H9A 109.5 . . ?
N5 C9 H9B 109.5 . . ?
H9A C9 H9B 109.5 . . ?
N5 C9 H9C 109.5 . . ?
H9A C9 H9C 109.5 . . ?
H9B C9 H9C 109.5 . . ?
N6 C10 H10A 109.5 . . ?
N6 C10 H10B 109.5 . . ?
H10A C10 H10B 109.5 . . ?
N6 C10 H10C 109.5 . . ?
H10A C10 H10C 109.5 . . ?
H10B C10 H10C 109.5 . . ?
N6 C11 H11A 109.5 . . ?
N6 C11 H11B 109.5 . . ?
H11A C11 H11B 109.5 . . ?
N6 C11 H11C 109.5 . . ?
H11A C11 H11C 109.5 . . ?
H11B C11 H11C 109.5 . . ?
N8 C12 H12A 109.5 . . ?
N8 C12 H12B 109.5 . . ?
H12A C12 H12B 109.5 . . ?
N8 C12 H12C 109.5 . . ?
H12A C12 H12C 109.5 . . ?
H12B C12 H12C 109.5 . . ?
N8 C13 H13A 109.5 . . ?
N8 C13 H13B 109.5 . . ?
H13A C13 H13B 109.5 . . ?
N8 C13 H13C 109.5 . . ?
H13A C13 H13C 109.5 . . ?
H13B C13 H13C 109.5 . . ?
C15 C14 C19 120.29(9) . . ?
C15 C14 N4 120.47(8) . . ?
C19 C14 N4 118.44(8) . . ?
C16 C15 C14 118.67(9) . . ?
C16 C15 C20 120.04(9) . . ?
C14 C15 C20 121.29(9) . . ?
C17 C16 C15 121.42(9) . . ?
C17 C16 H16 119.3 . . ?
C15 C16 H16 119.3 . . ?
C16 C17 C18 119.40(9) . . ?
C16 C17 H17 120.3 . . ?
C18 C17 H17 120.3 . . ?
C17 C18 C19 121.13(9) . . ?
C17 C18 H18 119.4 . . ?
C19 C18 H18 119.4 . . ?
C18 C19 C14 119.08(9) . . ?
C18 C19 C21 120.96(9) . . ?
C14 C19 C21 119.95(8) . . ?
C15 C20 H20A 109.5 . . ?
C15 C20 H20B 109.5 . . ?
H20A C20 H20B 109.5 . . ?
C15 C20 H20C 109.5 . . ?
H20A C20 H20C 109.5 . . ?
H20B C20 H20C 109.5 . . ?
C19 C21 H21A 109.5 . . ?
C19 C21 H21B 109.5 . . ?
H21A C21 H21B 109.5 . . ?
C19 C21 H21C 109.5 . . ?
H21A C21 H21C 109.5 . . ?
H21B C21 H21C 109.5 . . ?
N2 B1 N1 120.93(9) . . ?
N2 B1 B2 119.20(8) . . ?
N1 B1 B2 119.86(8) . . ?
N3 B2 C7 119.78(8) . . ?
N3 B2 B1 119.62(8) . . ?
C7 B2 B1 120.46(8) . . ?
N5 B3 C7 119.43(8) . . ?
N5 B3 B4 119.72(8) . . ?
C7 B3 B4 120.68(8) . . ?
N6 B4 N8 122.12(9) . . ?
N6 B4 B3 117.13(8) . . ?
N8 B4 B3 120.75(9) . . ?

loop_
_geom_bond_atom_site_label_1
_geom_bond_atom_site_label_2
_geom_bond_distance
_geom_bond_site_symmetry_2
_geom_bond_publ_flag
N1 B1 1.4289(13) . ?
N1 C1 1.4528(13) . ?
N1 C2 1.4546(13) . ?
N2 B1 1.4280(14) . ?
N2 C4 1.4528(12) . ?
N2 C3 1.4607(13) . ?
N3 B2 1.4014(13) . ?
N3 C5 1.4598(13) . ?
N3 C6 1.4615(12) . ?
N4 C7 1.2987(12) . ?
N4 C14 1.4215(12) . ?
N5 B3 1.3995(13) . ?
N5 C8 1.4594(12) . ?
N5 C9 1.4595(13) . ?
N6 B4 1.4283(14) . ?
N6 C11 1.4510(12) . ?
N6 C10 1.4544(13) . ?
N8 B4 1.4290(14) . ?
N8 C12 1.4540(14) . ?
N8 C13 1.4541(13) . ?
C1 H1A 0.9800 . ?
C1 H1B 0.9800 . ?
C1 H1C 0.9800 . ?
C2 H2A 0.9800 . ?
C2 H2B 0.9800 . ?
C2 H2C 0.9800 . ?
C3 H3A 0.9800 . ?
C3 H3B 0.9800 . ?
C3 H3C 0.9800 . ?
C4 H4A 0.9800 . ?
C4 H4B 0.9800 . ?
C4 H4C 0.9800 . ?
C5 H5A 0.9800 . ?
C5 H5B 0.9800 . ?
C5 H5C 0.9800 . ?
C6 H6A 0.9800 . ?
C6 H6B 0.9800 . ?
C6 H6C 0.9800 . ?
C7 B2 1.6029(14) . ?
C7 B3 1.6070(13) . ?
C8 H8A 0.9800 . ?
C8 H8B 0.9800 . ?
C8 H8C 0.9800 . ?
C9 H9A 0.9800 . ?
C9 H9B 0.9800 . ?
C9 H9C 0.9800 . ?
C10 H10A 0.9800 . ?
C10 H10B 0.9800 . ?
C10 H10C 0.9800 . ?
C11 H11A 0.9800 . ?
C11 H11B 0.9800 . ?
C11 H11C 0.9800 . ?
C12 H12A 0.9800 . ?
C12 H12B 0.9800 . ?
C12 H12C 0.9800 . ?
C13 H13A 0.9800 . ?
C13 H13B 0.9800 . ?
C13 H13C 0.9800 . ?
C14 C15 1.4046(13) . ?
C14 C19 1.4106(13) . ?
C15 C16 1.3963(14) . ?
C15 C20 1.5076(13) . ?
C16 C17 1.3846(15) . ?
C16 H16 0.9500 . ?
C17 C18 1.3883(15) . ?
C17 H17 0.9500 . ?
C18 C19 1.3890(14) . ?
C18 H18 0.9500 . ?
C19 C21 1.5026(14) . ?
C20 H20A 0.9800 . ?
C20 H20B 0.9800 . ?
C20 H20C 0.9800 . ?
C21 H21A 0.9800 . ?
C21 H21B 0.9800 . ?
C21 H21C 0.9800 . ?
B1 B2 1.7282(15) . ?
B3 B4 1.7298(14) . ?

loop_
_geom_torsion_atom_site_label_1
_geom_torsion_atom_site_label_2
_geom_torsion_atom_site_label_3
_geom_torsion_atom_site_label_4
_geom_torsion
_geom_torsion_site_symmetry_1
_geom_torsion_site_symmetry_2
_geom_torsion_site_symmetry_3
_geom_torsion_site_symmetry_4
_geom_torsion_publ_flag
C14 N4 C7 B2 5.08(14) . . . . ?
C14 N4 C7 B3 -176.23(8) . . . . ?
C7 N4 C14 C15 89.79(11) . . . . ?
C7 N4 C14 C19 -100.39(11) . . . . ?
C19 C14 C15 C16 -0.60(14) . . . . ?
N4 C14 C15 C16 169.02(9) . . . . ?
C19 C14 C15 C20 -179.89(9) . . . . ?
N4 C14 C15 C20 -10.26(14) . . . . ?
C14 C15 C16 C17 0.16(15) . . . . ?
C20 C15 C16 C17 179.46(9) . . . . ?
C15 C16 C17 C18 0.84(16) . . . . ?
C16 C17 C18 C19 -1.41(16) . . . . ?
C17 C18 C19 C14 0.97(15) . . . . ?
C17 C18 C19 C21 -177.74(9) . . . . ?
C15 C14 C19 C18 0.05(14) . . . . ?
N4 C14 C19 C18 -169.78(9) . . . . ?
C15 C14 C19 C21 178.77(9) . . . . ?
N4 C14 C19 C21 8.94(13) . . . . ?
C4 N2 B1 N1 172.18(9) . . . . ?
C3 N2 B1 N1 -25.81(14) . . . . ?
C4 N2 B1 B2 -8.45(13) . . . . ?
C3 N2 B1 B2 153.56(9) . . . . ?
C1 N1 B1 N2 -24.20(15) . . . . ?
C2 N1 B1 N2 157.25(9) . . . . ?
C1 N1 B1 B2 156.43(10) . . . . ?
C2 N1 B1 B2 -22.12(13) . . . . ?
C5 N3 B2 C7 -175.58(9) . . . . ?
C6 N3 B2 C7 4.44(14) . . . . ?
C5 N3 B2 B1 0.16(14) . . . . ?
C6 N3 B2 B1 -179.81(9) . . . . ?
N4 C7 B2 N3 -111.92(11) . . . . ?
B3 C7 B2 N3 69.54(12) . . . . ?
N4 C7 B2 B1 72.37(12) . . . . ?
B3 C7 B2 B1 -106.17(10) . . . . ?
N2 B1 B2 N3 -93.81(11) . . . . ?
N1 B1 B2 N3 85.56(11) . . . . ?
N2 B1 B2 C7 81.90(11) . . . . ?
N1 B1 B2 C7 -98.72(11) . . . . ?
C8 N5 B3 C7 0.16(15) . . . . ?
C9 N5 B3 C7 175.30(9) . . . . ?
C8 N5 B3 B4 -175.03(9) . . . . ?
C9 N5 B3 B4 0.11(14) . . . . ?
N4 C7 B3 N5 -76.75(11) . . . . ?
B2 C7 B3 N5 101.97(11) . . . . ?
N4 C7 B3 B4 98.39(10) . . . . ?
B2 C7 B3 B4 -82.90(11) . . . . ?
C11 N6 B4 N8 -23.45(16) . . . . ?
C10 N6 B4 N8 162.25(9) . . . . ?
C11 N6 B4 B3 157.06(9) . . . . ?
C10 N6 B4 B3 -17.25(13) . . . . ?
C12 N8 B4 N6 166.32(10) . . . . ?
C13 N8 B4 N6 -22.79(16) . . . . ?
C12 N8 B4 B3 -14.20(15) . . . . ?
C13 N8 B4 B3 156.69(10) . . . . ?
N5 B3 B4 N6 102.74(11) . . . . ?
C7 B3 B4 N6 -72.39(12) . . . . ?
N5 B3 B4 N8 -76.76(12) . . . . ?
C7 B3 B4 N8 108.11(11) . . . . ?
